data_7218227
loop_
_publ_author_name
'Ge, Yu'
'Li, Ni-Ya'
'Ma, Wei'
'Liu, Dong'
'Tang, Xiao-Yan'

_publ_section_title
;
 Structural diversity and photoluminescence properties of zinc
 coordination polymers constructed from
 1,4-bis[2-(4-pyridyl)ethenyl]-2,3,5,6-tetramethylbenzene and
 para-dicarboxylates
;
_journal_issue 48
_journal_name_full CrystEngComm
_journal_page_first 10949
_journal_paper_doi 10.1039/C4CE01635A
_journal_volume 16
_journal_year 2014
_chemical_formula_moiety 'C26 H20 N O5 Zn'
_chemical_formula_sum 'C26 H20 N O5 Zn'
_chemical_formula_weight 491.82
_chemical_name_systematic
; 
 ? 
;
_space_group_IT_number 98
_symmetry_cell_setting tetragonal
_symmetry_space_group_name_Hall 'I 4bw 2bw'
_symmetry_space_group_name_H-M 'I 41 2 2'
_atom_sites_solution_hydrogens geom
_atom_sites_solution_primary direct
_atom_sites_solution_secondary difmap
_audit_creation_method SHELXL-97
_cell_angle_alpha 90.00
_cell_angle_beta 90.00
_cell_angle_gamma 90.00
_cell_formula_units_Z 8
_cell_length_a 16.260(3)
_cell_length_b 16.260(3)
_cell_length_c 16.549(3)
_cell_measurement_temperature 223(2)
_cell_volume 4375.4(14)
_computing_cell_refinement 'Bruker SMART'
_computing_data_collection 'Bruker SMART'
_computing_data_reduction 'Bruker SAINT'
_computing_molecular_graphics Diamond
_computing_publication_material 'SHELXTL and PLATON (Spek, 2009)'
_computing_structure_refinement SHELXTL
_computing_structure_solution 'SHELXTL (Sheldrick, 2008)'
_diffrn_ambient_temperature 223(2)
_diffrn_measured_fraction_theta_full 0.984
_diffrn_measured_fraction_theta_max 0.984
_diffrn_measurement_device_type 'CCD area detector'
_diffrn_measurement_method 'phi and omega scans'
_diffrn_radiation_monochromator graphite
_diffrn_radiation_source 'fine-focus sealed tube'
_diffrn_radiation_type MoK\a
_diffrn_radiation_wavelength 0.71073
_diffrn_reflns_av_R_equivalents 0.0349
_diffrn_reflns_av_sigmaI/netI 0.0321
_diffrn_reflns_limit_h_max 12
_diffrn_reflns_limit_h_min -16
_diffrn_reflns_limit_k_max 19
_diffrn_reflns_limit_k_min -18
_diffrn_reflns_limit_l_max 19
_diffrn_reflns_limit_l_min -13
_diffrn_reflns_number 5713
_diffrn_reflns_theta_full 25.04
_diffrn_reflns_theta_max 25.04
_diffrn_reflns_theta_min 1.76
_diffrn_standards_decay_% 0
_diffrn_standards_interval_count 0
_diffrn_standards_interval_time 0
_diffrn_standards_number 0
_exptl_absorpt_coefficient_mu 1.162
_exptl_absorpt_correction_T_max 0.8450
_exptl_absorpt_correction_T_min 0.8009
_exptl_absorpt_correction_type multi-scan
_exptl_absorpt_process_details 'Sadabs, (Sheldrick 2001)'
_exptl_crystal_colour yellow
_exptl_crystal_density_diffrn 1.493
_exptl_crystal_density_method 'not measured'
_exptl_crystal_description block
_exptl_crystal_F_000 2024
_exptl_crystal_size_max 0.20
_exptl_crystal_size_mid 0.20
_exptl_crystal_size_min 0.15
_refine_diff_density_max 0.364
_refine_diff_density_min -0.263
_refine_diff_density_rms 0.063
_refine_ls_abs_structure_details 'Flack H D (1983), Acta Cryst. A39, 876-881'
_refine_ls_abs_structure_Flack 0.00
_refine_ls_extinction_method none
_refine_ls_goodness_of_fit_ref 1.052
_refine_ls_hydrogen_treatment constr
_refine_ls_matrix_type full
_refine_ls_number_parameters 161
_refine_ls_number_reflns 1898
_refine_ls_number_restraints 0
_refine_ls_restrained_S_all 1.052
_refine_ls_R_factor_all 0.0487
_refine_ls_R_factor_gt 0.0421
_refine_ls_shift/su_max 0.000
_refine_ls_shift/su_mean 0.000
_refine_ls_structure_factor_coef Fsqd
_refine_ls_weighting_details 'calc w=1/[\s^2^(Fo^2^)+(0.0742P)^2^+1.6355P] where P=(Fo^2^+2Fc^2^)/3'
_refine_ls_weighting_scheme calc
_refine_ls_wR_factor_gt 0.1117
_refine_ls_wR_factor_ref 0.1189
_reflns_number_gt 1679
_reflns_number_total 1898
_reflns_threshold_expression >2sigma(I)
_cod_data_source_file c4ce01635a2.cif
_cod_data_source_block 4
_cod_depositor_comments 'Adding full bibliography for 7218224--7218228.cif.'
_cod_original_cell_volume 4375.4(18)
_cod_database_code 7218227

loop_
_symmetry_equiv_pos_as_xyz
'x, y, z'
'-y, x+1/2, z+1/4'
'-x+1/2, -y+1/2, z+1/2'
'y+1/2, -x, z+3/4'
'x, -y+1/2, -z+1/4'
'y+1/2, x+1/2, -z+1/2'
'-x+1/2, y, -z+3/4'
'-y, -x, -z'
'x+1/2, y+1/2, z+1/2'
'-y+1/2, x+1, z+3/4'
'-x+1, -y+1, z+1'
'y+1, -x+1/2, z+5/4'
'x+1/2, -y+1, -z+3/4'
'y+1, x+1, -z+1'
'-x+1, y+1/2, -z+5/4'
'-y+1/2, -x+1/2, -z+1/2'

loop_
_atom_site_label
_atom_site_type_symbol
_atom_site_fract_x
_atom_site_fract_y
_atom_site_fract_z
_atom_site_U_iso_or_equiv
_atom_site_adp_type
_atom_site_occupancy
_atom_site_symmetry_multiplicity
_atom_site_calc_flag
_atom_site_refinement_flags
Zn1 Zn 0.06380(3) 0.43620(3) 0.2500 0.0448(2) Uani 1 2 d S
N1 N 0.1525(2) 0.3475(2) 0.2500 0.0461(10) Uani 1 2 d S
O1 O 0.1109(2) 0.5101(2) 0.16642(18) 0.0565(10) Uani 1 1 d .
O2 O 0.0145(2) 0.6075(2) 0.16011(18) 0.0563(10) Uani 1 1 d .
O3 O 0.2500 0.7178(3) -0.1250 0.092(2) Uani 1 2 d S
C1 C 0.1239(3) 0.6103(3) 0.0653(2) 0.0522(11) Uani 1 1 d .
C2 C 0.1945(4) 0.5707(4) 0.0345(3) 0.0739(16) Uani 1 1 d .
H2 H 0.2136 0.5220 0.0588 0.089 Uiso 1 1 calc R
C3 C 0.2358(5) 0.6033(4) -0.0314(4) 0.092(2) Uani 1 1 d .
H3 H 0.2818 0.5762 -0.0534 0.110 Uiso 1 1 calc R
C4 C 0.2080(4) 0.6767(3) -0.0642(3) 0.077(2) Uani 1 1 d .
C5 C 0.1412(4) 0.7172(3) -0.0333(3) 0.0658(16) Uani 1 1 d .
H5 H 0.1236 0.7672 -0.0559 0.079 Uiso 1 1 calc R
C6 C 0.0994(3) 0.6828(3) 0.0328(3) 0.0571(12) Uani 1 1 d .
H6 H 0.0538 0.7104 0.0549 0.069 Uiso 1 1 calc R
C7 C 0.0796(3) 0.5729(3) 0.1368(2) 0.0494(10) Uani 1 1 d .
C8 C 0.2289(4) 0.3640(4) 0.2676(5) 0.084(2) Uani 1 1 d .
H8 H 0.2423 0.4188 0.2797 0.101 Uiso 1 1 calc R
C9 C 0.2923(4) 0.3061(6) 0.2700(6) 0.124(4) Uani 1 1 d .
H9 H 0.3459 0.3216 0.2848 0.149 Uiso 1 1 calc R
C10 C 0.2746(4) 0.2254(4) 0.2500 0.124(5) Uani 1 2 d S
C11 C 0.3551(5) 0.1772(6) 0.2619(10) 0.066(4) Uani 0.50 1 d P
H11 H 0.4019 0.2043 0.2819 0.079 Uiso 0.50 1 calc PR
C12 C 0.3584(6) 0.1099(6) 0.2469(12) 0.064(3) Uani 0.50 1 d P
H12 H 0.3098 0.0826 0.2318 0.077 Uiso 0.50 1 calc PR
C13 C 0.4403(3) 0.0597(3) 0.2500 0.0699(18) Uani 1 2 d S
C14 C 0.4699(4) 0.0302(5) 0.3239(3) 0.0738(15) Uani 1 1 d .
C15 C 0.4382(5) 0.0647(7) 0.4041(4) 0.143(4) Uani 1 1 d .
H15A H 0.3961 0.1056 0.3936 0.215 Uiso 1 1 calc R
H15B H 0.4833 0.0898 0.4334 0.215 Uiso 1 1 calc R
H15C H 0.4150 0.0204 0.4361 0.215 Uiso 1 1 calc R

loop_
_atom_site_aniso_label
_atom_site_aniso_U_11
_atom_site_aniso_U_22
_atom_site_aniso_U_33
_atom_site_aniso_U_23
_atom_site_aniso_U_13
_atom_site_aniso_U_12
Zn1 0.0502(3) 0.0502(3) 0.0339(3) 0.0018(2) 0.0018(2) -0.0022(3)
N1 0.0444(16) 0.0444(16) 0.049(2) 0.001(2) 0.001(2) 0.003(2)
O1 0.071(2) 0.056(2) 0.0426(15) 0.0134(15) 0.0134(15) -0.0110(19)
O2 0.062(2) 0.067(2) 0.0402(14) 0.0040(15) 0.0218(15) -0.005(2)
O3 0.162(6) 0.046(3) 0.069(3) 0.000 0.080(4) 0.000
C1 0.073(3) 0.048(3) 0.0357(17) 0.0000(18) 0.020(2) -0.005(2)
C2 0.106(5) 0.047(3) 0.068(3) 0.004(2) 0.053(3) 0.007(3)
C3 0.142(6) 0.052(3) 0.081(3) 0.007(3) 0.076(4) 0.020(3)
C4 0.131(6) 0.042(3) 0.058(2) -0.002(2) 0.061(3) -0.010(3)
C5 0.104(4) 0.050(3) 0.044(2) 0.005(2) 0.030(3) 0.003(3)
C6 0.073(3) 0.059(3) 0.0388(17) -0.001(2) 0.012(2) 0.005(3)
C7 0.061(3) 0.057(3) 0.0300(15) -0.0040(19) 0.0102(18) -0.017(2)
C8 0.051(3) 0.071(4) 0.131(7) 0.000(4) 0.007(4) 0.003(3)
C9 0.050(4) 0.148(8) 0.175(9) 0.059(7) 0.035(5) 0.035(5)
C10 0.124(7) 0.124(7) 0.125(8) 0.061(7) 0.061(7) 0.082(8)
C11 0.021(4) 0.045(6) 0.132(11) -0.025(7) 0.001(6) 0.011(4)
C12 0.047(5) 0.049(6) 0.097(7) 0.007(10) -0.004(9) -0.009(5)
C13 0.067(3) 0.067(3) 0.076(4) 0.004(4) 0.004(4) 0.028(4)
C14 0.062(4) 0.093(5) 0.067(3) 0.004(3) 0.008(3) 0.021(3)
C15 0.114(7) 0.244(13) 0.071(3) 0.013(6) 0.023(4) 0.101(7)

loop_
_atom_type_symbol
_atom_type_description
_atom_type_scat_dispersion_real
_atom_type_scat_dispersion_imag
_atom_type_scat_source
C C 0.0033 0.0016 'International Tables Vol C Tables 4.2.6.8 and 6.1.1.4'
H H 0.0000 0.0000 'International Tables Vol C Tables 4.2.6.8 and 6.1.1.4'
N N 0.0061 0.0033 'International Tables Vol C Tables 4.2.6.8 and 6.1.1.4'
O O 0.0106 0.0060 'International Tables Vol C Tables 4.2.6.8 and 6.1.1.4'
Zn Zn 0.2839 1.4301 'International Tables Vol C Tables 4.2.6.8 and 6.1.1.4'

loop_
_geom_angle_atom_site_label_1
_geom_angle_atom_site_label_2
_geom_angle_atom_site_label_3
_geom_angle
_geom_angle_site_symmetry_1
_geom_angle_site_symmetry_3
O1 Zn1 O1 162.2(2) 16 .
O1 Zn1 N1 98.92(12) 16 .
O1 Zn1 N1 98.92(12) . .
O1 Zn1 O2 89.76(13) 16 11_454
O1 Zn1 O2 86.84(13) . 11_454
N1 Zn1 O2 101.02(11) . 11_454
O1 Zn1 O2 86.84(13) 16 6_455
O1 Zn1 O2 89.76(13) . 6_455
N1 Zn1 O2 101.02(11) . 6_455
O2 Zn1 O2 158.0(2) 11_454 6_455
O1 Zn1 Zn1 81.08(12) 16 11_454
O1 Zn1 Zn1 81.08(12) . 11_454
N1 Zn1 Zn1 179.998(1) . 11_454
O2 Zn1 Zn1 78.98(11) 11_454 11_454
O2 Zn1 Zn1 78.98(11) 6_455 11_454
C8 N1 C8 116.2(7) . 16
C8 N1 Zn1 121.9(3) . .
C8 N1 Zn1 121.9(3) 16 .
C7 O1 Zn1 127.9(3) . .
C7 O2 Zn1 125.4(3) . 11_454
C4 O3 C4 122.4(5) 7_554 .
C6 C1 C2 119.4(4) . .
C6 C1 C7 121.4(5) . .
C2 C1 C7 119.1(5) . .
C3 C2 C1 120.3(6) . .
C3 C2 H2 119.9 . .
C1 C2 H2 119.9 . .
C4 C3 C2 118.6(6) . .
C4 C3 H3 120.7 . .
C2 C3 H3 120.7 . .
C5 C4 C3 121.8(4) . .
C5 C4 O3 115.4(5) . .
C3 C4 O3 122.5(5) . .
C4 C5 C6 118.9(5) . .
C4 C5 H5 120.6 . .
C6 C5 H5 120.6 . .
C1 C6 C5 121.0(5) . .
C1 C6 H6 119.5 . .
C5 C6 H6 119.5 . .
O1 C7 O2 126.3(3) . .
O1 C7 C1 116.4(5) . .
O2 C7 C1 117.3(5) . .
N1 C8 C9 124.8(7) . .
N1 C8 H8 117.6 . .
C9 C8 H8 117.6 . .
C10 C9 C8 118.7(8) . .
C10 C9 H9 120.7 . .
C8 C9 H9 120.7 . .
C9 C10 C9 116.8(9) . 16
C9 C10 C11 106.0(5) . .
C9 C10 C11 137.1(6) 16 .
C9 C10 C11 137.1(6) . 16
C9 C10 C11 106.0(5) 16 16
C12 C11 C10 120.6(9) . .
C12 C11 H11 119.7 . .
C10 C11 H11 119.7 . .
C11 C12 C13 122.8(8) . .
C11 C12 H12 118.6 . .
C13 C12 H12 118.6 . .
C14 C13 C14 121.9(7) . 16
C14 C13 C12 120.0(8) . .
C14 C13 C12 116.3(8) 16 .
C14 C13 C12 116.3(8) . 16
C14 C13 C12 120.0(8) 16 16
C14 C14 C13 119.0(3) 11_544 .
C14 C14 C15 119.8(3) 11_544 .
C13 C14 C15 121.1(5) . .
C14 C15 H15A 109.5 . .
C14 C15 H15B 109.5 . .
H15A C15 H15B 109.5 . .
C14 C15 H15C 109.5 . .
H15A C15 H15C 109.5 . .
H15B C15 H15C 109.5 . .

loop_
_geom_bond_atom_site_label_1
_geom_bond_atom_site_label_2
_geom_bond_distance
_geom_bond_site_symmetry_2
Zn1 O1 1.986(3) 16
Zn1 O1 1.986(3) .
Zn1 N1 2.041(5) .
Zn1 O2 2.083(3) 11_454
Zn1 O2 2.083(3) 6_455
Zn1 Zn1 2.9340(15) 11_454
N1 C8 1.304(7) .
N1 C8 1.304(7) 16
O1 C7 1.241(7) .
O2 C7 1.259(6) .
O2 Zn1 2.084(3) 11_454
O3 C4 1.387(5) 7_554
O3 C4 1.387(5) .
C1 C6 1.355(7) .
C1 C2 1.413(8) .
C1 C7 1.512(5) .
C2 C3 1.387(6) .
C2 H2 0.9400 .
C3 C4 1.387(8) .
C3 H3 0.9400 .
C4 C5 1.370(8) .
C5 C6 1.404(6) .
C5 H5 0.9400 .
C6 H6 0.9400 .
C8 C9 1.396(10) .
C8 H8 0.9400 .
C9 C10 1.383(10) .
C9 H9 0.9400 .
C10 C9 1.383(10) 16
C10 C11 1.538(11) .
C10 C11 1.538(11) 16
C11 C12 1.124(12) .
C11 H11 0.9400 .
C12 C13 1.562(13) .
C12 H12 0.9400 .
C13 C14 1.400(6) .
C13 C14 1.400(6) 16
C13 C12 1.562(13) 16
C14 C14 1.387(11) 11_544
C14 C15 1.529(8) .
C15 H15A 0.9700 .
C15 H15B 0.9700 .
C15 H15C 0.9700 .
